data_4037611
loop_
_publ_author_name
'Zhang, Duo'
'Cui, Xiuling'
'Zhang, Qianqian'
'Wu, Yangjie'

_publ_section_title
;
 Pd-catalyzed direct C-H bond sulfonylation of azobenzenes with
 arylsulfonyl chlorides.
;
_journal_issue 3
_journal_name_full 'The Journal of organic chemistry'
_journal_page_first 1517
_journal_page_last 1522
_journal_paper_doi 10.1021/jo502451k
_journal_volume 80
_journal_year 2015
_chemical_absolute_configuration ad
_chemical_formula_moiety 'C19 H16 N2 O2 S'
_chemical_formula_sum 'C19 H16 N2 O2 S'
_chemical_formula_weight 336.40
_space_group_crystal_system orthorhombic
_space_group_IT_number 19
_space_group_name_Hall 'P 2ac 2ab'
_space_group_name_H-M_alt 'P 21 21 21'
_atom_sites_solution_hydrogens geom
_atom_sites_solution_primary direct
_atom_sites_solution_secondary difmap
_audit_creation_date 2014-06-03
_audit_creation_method
;
Olex2 1.2
(compiled 2014.03.20 svn.r2914 for OlexSys, GUI svn.r4816)
;
_cell_angle_alpha 90.00
_cell_angle_beta 90.00
_cell_angle_gamma 90.00
_cell_formula_units_Z 4
_cell_length_a 9.6295(4)
_cell_length_b 11.0331(4)
_cell_length_c 15.6854(5)
_cell_measurement_reflns_used 2887
_cell_measurement_temperature 291(2)
_cell_measurement_theta_max 71.8040
_cell_measurement_theta_min 4.8960
_cell_volume 1666.47(11)
_computing_cell_refinement
;
CrysAlisPro, Agilent Technologies,
Version 1.171.36.28 (release 01-02-2013 CrysAlis171 .NET)
(compiled Feb  1 2013,16:14:44)
;
_computing_data_collection
;
CrysAlisPro, Agilent Technologies,
Version 1.171.36.28 (release 01-02-2013 CrysAlis171 .NET)
(compiled Feb  1 2013,16:14:44)
;
_computing_data_reduction
;
CrysAlisPro, Agilent Technologies,
Version 1.171.36.28 (release 01-02-2013 CrysAlis171 .NET)
(compiled Feb  1 2013,16:14:44)
;
_computing_molecular_graphics 'Olex2 (Dolomanov et al., 2009)'
_computing_publication_material 'Olex2 (Dolomanov et al., 2009)'
_computing_structure_refinement 'ShelXL (Sheldrick, 2008)'
_computing_structure_solution 'ShelXS (Sheldrick, 2008)'
_diffrn_ambient_temperature 291.15
_diffrn_detector_area_resol_mean 16.2312
_diffrn_measured_fraction_theta_full 0.982
_diffrn_measured_fraction_theta_max 0.982
_diffrn_measurement_device_type 'Xcalibur, Eos, Gemini'
_diffrn_measurement_method '\w scans'
_diffrn_orient_matrix_UB_11 0.1010642000
_diffrn_orient_matrix_UB_12 0.1072080000
_diffrn_orient_matrix_UB_13 -0.0104865000
_diffrn_orient_matrix_UB_21 -0.1232147000
_diffrn_orient_matrix_UB_22 0.0891467000
_diffrn_orient_matrix_UB_23 0.0022121000
_diffrn_orient_matrix_UB_31 0.0137664000
_diffrn_orient_matrix_UB_32 0.0094314000
_diffrn_orient_matrix_UB_33 0.0975658000
_diffrn_radiation_monochromator graphite
_diffrn_radiation_type CuK\a
_diffrn_radiation_wavelength 1.54184
_diffrn_reflns_av_R_equivalents 0.0253
_diffrn_reflns_av_unetI/netI 0.0402
_diffrn_reflns_limit_h_max 11
_diffrn_reflns_limit_h_min -9
_diffrn_reflns_limit_k_max 13
_diffrn_reflns_limit_k_min -11
_diffrn_reflns_limit_l_max 19
_diffrn_reflns_limit_l_min -10
_diffrn_reflns_number 6148
_diffrn_reflns_theta_full 72.19
_diffrn_reflns_theta_max 72.19
_diffrn_reflns_theta_min 4.90
_diffrn_source 'Enhance (Cu) X-ray Source'
_exptl_absorpt_coefficient_mu 1.834
_exptl_absorpt_correction_T_max 1.00000
_exptl_absorpt_correction_T_min 0.94944
_exptl_absorpt_correction_type multi-scan
_exptl_absorpt_process_details
;
CrysAlisPro, Agilent Technologies,
Version 1.171.36.28 (release 01-02-2013 CrysAlis171 .NET)
(compiled Feb  1 2013,16:14:44)
Empirical absorption correction using spherical harmonics,
 implemented in SCALE3 ABSPACK scaling algorithm.
;
_exptl_crystal_colour
;
;
_exptl_crystal_density_diffrn 1.341
_exptl_crystal_density_method 'not measured'
_exptl_crystal_description
;
;
_exptl_crystal_F_000 704
_exptl_crystal_size_max 0.22
_exptl_crystal_size_mid 0.2
_exptl_crystal_size_min 0.18
_refine_diff_density_max 0.264
_refine_diff_density_min -0.156
_refine_diff_density_rms 0.035
_refine_ls_abs_structure_details 'Flack H D (1983), Acta Cryst. A39, 876-881'
_refine_ls_abs_structure_Flack 0.00(2)
_refine_ls_extinction_method none
_refine_ls_goodness_of_fit_ref 1.040
_refine_ls_hydrogen_treatment constr
_refine_ls_matrix_type full
_refine_ls_number_parameters 218
_refine_ls_number_reflns 3214
_refine_ls_number_restraints 0
_refine_ls_restrained_S_all 1.040
_refine_ls_R_factor_all 0.0428
_refine_ls_R_factor_gt 0.0380
_refine_ls_shift/su_max 0.000
_refine_ls_shift/su_mean 0.000
_refine_ls_structure_factor_coef Fsqd
_refine_ls_weighting_details 'calc w=1/[\s^2^(Fo^2^)+(0.0510P)^2^+0.0713P] where P=(Fo^2^+2Fc^2^)/3'
_refine_ls_weighting_scheme calc
_refine_ls_wR_factor_gt 0.0956
_refine_ls_wR_factor_ref 0.1005
_reflns_number_gt 2924
_reflns_number_total 3214
_reflns_threshold_expression >2sigma(I)
_cod_data_source_file jo502451k_si_002.cif
_cod_data_source_block 201405130
_cod_original_cell_volume 1666.45(11)
_cod_database_code 4037611
_chemical_oxdiff_formula C20H20N4O4S1
_reflns_odcompleteness_completeness 99.94
_reflns_odcompleteness_iscentric 1
_reflns_odcompleteness_theta 66.97
_olex2_refinement_description
;
1. Fixed Uiso
 At 1.2 times of:
  All C(H) groups
 At 1.5 times of:
  All C(H,H,H) groups
2.a Aromatic/amide H refined with riding coordinates:
 C1(H1), C2(H2), C3(H3), C4(H4), C5(H5), C8(H8), C9(H9), C10(H10), C11(H11),
 C14(H14), C15(H15), C17(H17), C18(H18)
2.b Idealised Me refined as rotating group:
 C19(H19A,H19B,H19C)
;

loop_
_space_group_symop_id
_space_group_symop_operation_xyz
1 'x, y, z'
2 '-x+1/2, -y, z+1/2'
3 'x+1/2, -y+1/2, -z'
4 '-x, y+1/2, -z+1/2'

loop_
_atom_site_label
_atom_site_type_symbol
_atom_site_fract_x
_atom_site_fract_y
_atom_site_fract_z
_atom_site_U_iso_or_equiv
_atom_site_adp_type
_atom_site_occupancy
_atom_site_calc_flag
_atom_site_refinement_flags_posn
S1 S 0.91952(6) 0.46438(5) 0.27372(3) 0.04220(14) Uani 1 d .
O1 O 0.9668(2) 0.52479(18) 0.19779(11) 0.0561(4) Uani 1 d .
O2 O 1.0189(2) 0.39420(18) 0.32098(12) 0.0580(5) Uani 1 d .
N1 N 0.5812(2) 0.54946(18) 0.11581(12) 0.0494(4) Uani 1 d .
N2 N 0.6640(2) 0.52715(18) 0.17470(12) 0.0462(4) Uani 1 d .
C1 C 0.6606(3) 0.7635(2) 0.12506(17) 0.0555(6) Uani 1 d .
H1 H 0.7194 0.7455 0.1704 0.067 Uiso 1 calc R
C2 C 0.6547(4) 0.8798(3) 0.0931(2) 0.0661(8) Uani 1 d .
H2 H 0.7085 0.9408 0.1173 0.079 Uiso 1 calc R
C3 C 0.5687(4) 0.9057(3) 0.0250(2) 0.0661(7) Uani 1 d .
H3 H 0.5661 0.9838 0.0029 0.079 Uiso 1 calc R
C4 C 0.4872(4) 0.8170(3) -0.0102(2) 0.0673(8) Uani 1 d .
H4 H 0.4287 0.8354 -0.0555 0.081 Uiso 1 calc R
C5 C 0.4920(3) 0.6999(3) 0.02190(18) 0.0588(7) Uani 1 d .
H5 H 0.4372 0.6395 -0.0020 0.071 Uiso 1 calc R
C6 C 0.5787(3) 0.6737(2) 0.08941(14) 0.0470(5) Uani 1 d .
C7 C 0.6669(3) 0.4029(2) 0.19933(14) 0.0439(5) Uani 1 d .
C8 C 0.5647(3) 0.3198(2) 0.17881(17) 0.0566(6) Uani 1 d .
H8 H 0.4890 0.3442 0.1463 0.068 Uiso 1 calc R
C9 C 0.5739(4) 0.2007(3) 0.20623(18) 0.0641(7) Uani 1 d .
H9 H 0.5044 0.1457 0.1921 0.077 Uiso 1 calc R
C10 C 0.6852(3) 0.1637(2) 0.25417(18) 0.0600(7) Uani 1 d .
H10 H 0.6910 0.0836 0.2722 0.072 Uiso 1 calc R
C11 C 0.7891(3) 0.2452(2) 0.27585(17) 0.0497(5) Uani 1 d .
H11 H 0.8641 0.2204 0.3089 0.060 Uiso 1 calc R
C12 C 0.7799(2) 0.3638(2) 0.24780(14) 0.0416(5) Uani 1 d .
C13 C 0.8449(2) 0.57172(19) 0.34400(14) 0.0401(5) Uani 1 d .
C14 C 0.8575(3) 0.6946(2) 0.32667(15) 0.0450(5) Uani 1 d .
H14 H 0.9021 0.7214 0.2776 0.054 Uiso 1 calc R
C15 C 0.8015(3) 0.7771(2) 0.38481(17) 0.0501(6) Uani 1 d .
H15 H 0.8103 0.8597 0.3744 0.060 Uiso 1 calc R
C16 C 0.7331(3) 0.7387(2) 0.45743(16) 0.0483(5) Uani 1 d .
C17 C 0.7232(3) 0.6144(2) 0.47255(16) 0.0526(6) Uani 1 d .
H17 H 0.6778 0.5872 0.5213 0.063 Uiso 1 calc R
C18 C 0.7791(3) 0.5311(2) 0.41680(15) 0.0489(5) Uani 1 d .
H18 H 0.7725 0.4485 0.4281 0.059 Uiso 1 calc R
C19 C 0.6677(4) 0.8281(3) 0.5184(2) 0.0694(8) Uani 1 d .
H19A H 0.5689 0.8165 0.5191 0.104 Uiso 1 calc GR
H19B H 0.6884 0.9092 0.5002 0.104 Uiso 1 calc GR
H19C H 0.7042 0.8153 0.5747 0.104 Uiso 1 calc GR

loop_
_atom_site_aniso_label
_atom_site_aniso_U_11
_atom_site_aniso_U_22
_atom_site_aniso_U_33
_atom_site_aniso_U_23
_atom_site_aniso_U_13
_atom_site_aniso_U_12
S1 0.0392(2) 0.0443(2) 0.0431(3) 0.0006(2) 0.0016(2) 0.0020(2)
O1 0.0588(10) 0.0588(10) 0.0506(9) 0.0015(8) 0.0114(8) -0.0053(9)
O2 0.0483(10) 0.0634(11) 0.0622(11) -0.0045(9) -0.0065(8) 0.0123(9)
N1 0.0560(11) 0.0494(10) 0.0429(9) -0.0002(8) -0.0059(10) 0.0035(10)
N2 0.0462(10) 0.0465(10) 0.0460(10) 0.0003(8) -0.0056(8) 0.0020(9)
C1 0.0577(15) 0.0538(14) 0.0549(14) 0.0034(11) -0.0087(12) 0.0030(12)
C2 0.0677(19) 0.0542(14) 0.0765(19) 0.0095(14) -0.0084(15) -0.0003(14)
C3 0.0656(18) 0.0556(14) 0.0770(18) 0.0180(14) -0.0002(16) 0.0085(14)
C4 0.0666(18) 0.0733(18) 0.0620(17) 0.0139(14) -0.0147(14) 0.0159(16)
C5 0.0637(17) 0.0609(15) 0.0518(14) 0.0011(12) -0.0126(13) 0.0041(14)
C6 0.0483(12) 0.0512(12) 0.0414(11) 0.0016(9) 0.0025(11) 0.0081(12)
C7 0.0468(12) 0.0461(11) 0.0387(11) -0.0020(9) 0.0020(9) 0.0018(10)
C8 0.0524(15) 0.0601(15) 0.0571(14) 0.0011(12) -0.0044(13) -0.0049(13)
C9 0.0703(17) 0.0575(14) 0.0644(16) -0.0008(12) 0.0075(15) -0.0206(15)
C10 0.0756(18) 0.0431(12) 0.0613(16) 0.0064(11) 0.0120(14) -0.0045(12)
C11 0.0561(14) 0.0460(12) 0.0471(12) 0.0072(11) 0.0063(11) 0.0041(10)
C12 0.0417(11) 0.0407(11) 0.0425(11) -0.0025(8) 0.0046(9) -0.0007(9)
C13 0.0391(11) 0.0427(11) 0.0383(10) -0.0015(8) -0.0026(9) 0.0011(9)
C14 0.0440(12) 0.0464(12) 0.0446(12) 0.0030(9) -0.0014(10) -0.0040(10)
C15 0.0491(14) 0.0421(11) 0.0590(14) -0.0019(11) -0.0084(12) -0.0027(10)
C16 0.0449(12) 0.0532(13) 0.0470(13) -0.0087(10) -0.0096(10) 0.0029(11)
C17 0.0555(14) 0.0598(14) 0.0425(12) 0.0021(11) 0.0025(11) -0.0017(12)
C18 0.0592(14) 0.0413(11) 0.0463(12) 0.0042(10) 0.0015(10) -0.0009(11)
C19 0.074(2) 0.0713(17) 0.0631(17) -0.0198(15) -0.0011(15) 0.0055(17)

loop_
_atom_type_symbol
_atom_type_description
_atom_type_scat_dispersion_real
_atom_type_scat_dispersion_imag
_atom_type_scat_source
C C 0.0181 0.0091 'International Tables Vol C Tables 4.2.6.8 and 6.1.1.4'
H H 0.0000 0.0000 'International Tables Vol C Tables 4.2.6.8 and 6.1.1.4'
N N 0.0311 0.0180 'International Tables Vol C Tables 4.2.6.8 and 6.1.1.4'
O O 0.0492 0.0322 'International Tables Vol C Tables 4.2.6.8 and 6.1.1.4'
S S 0.3331 0.5567 'International Tables Vol C Tables 4.2.6.8 and 6.1.1.4'

loop_
_geom_angle_atom_site_label_1
_geom_angle_atom_site_label_2
_geom_angle_atom_site_label_3
_geom_angle
O1 S1 C12 109.69(11)
O1 S1 C13 109.51(11)
O2 S1 O1 117.78(12)
O2 S1 C12 106.44(12)
O2 S1 C13 108.02(11)
C13 S1 C12 104.58(10)
N2 N1 C6 114.5(2)
N1 N2 C7 113.9(2)
C2 C1 H1 120.2
C2 C1 C6 119.7(3)
C6 C1 H1 120.2
C1 C2 H2 120.0
C1 C2 C3 119.9(3)
C3 C2 H2 120.0
C2 C3 H3 119.7
C4 C3 C2 120.5(3)
C4 C3 H3 119.7
C3 C4 H4 120.0
C3 C4 C5 120.0(3)
C5 C4 H4 120.0
C4 C5 H5 120.2
C6 C5 C4 119.6(3)
C6 C5 H5 120.2
C1 C6 N1 124.0(2)
C5 C6 N1 115.7(2)
C5 C6 C1 120.3(2)
C8 C7 N2 124.1(2)
C8 C7 C12 118.5(2)
C12 C7 N2 117.5(2)
C7 C8 H8 119.6
C7 C8 C9 120.7(3)
C9 C8 H8 119.6
C8 C9 H9 119.9
C10 C9 C8 120.2(3)
C10 C9 H9 119.9
C9 C10 H10 119.8
C9 C10 C11 120.3(2)
C11 C10 H10 119.8
C10 C11 H11 120.4
C12 C11 C10 119.3(3)
C12 C11 H11 120.4
C7 C12 S1 121.14(18)
C11 C12 S1 117.79(19)
C11 C12 C7 121.1(2)
C14 C13 S1 119.75(18)
C18 C13 S1 118.94(17)
C18 C13 C14 121.3(2)
C13 C14 H14 120.8
C13 C14 C15 118.4(2)
C15 C14 H14 120.8
C14 C15 H15 119.3
C16 C15 C14 121.5(2)
C16 C15 H15 119.3
C15 C16 C17 118.3(2)
C15 C16 C19 121.3(2)
C17 C16 C19 120.3(3)
C16 C17 H17 119.3
C18 C17 C16 121.4(2)
C18 C17 H17 119.3
C13 C18 H18 120.4
C17 C18 C13 119.2(2)
C17 C18 H18 120.4
C16 C19 H19A 109.5
C16 C19 H19B 109.5
C16 C19 H19C 109.5
H19A C19 H19B 109.5
H19A C19 H19C 109.5
H19B C19 H19C 109.5

loop_
_geom_bond_atom_site_label_1
_geom_bond_atom_site_label_2
_geom_bond_distance
S1 O1 1.4386(17)
S1 O2 1.4369(19)
S1 C12 1.790(2)
S1 C13 1.770(2)
N1 N2 1.244(3)
N1 C6 1.432(3)
N2 C7 1.425(3)
C1 H1 0.9300
C1 C2 1.379(4)
C1 C6 1.384(4)
C2 H2 0.9300
C2 C3 1.381(4)
C3 H3 0.9300
C3 C4 1.370(5)
C4 H4 0.9300
C4 C5 1.387(4)
C5 H5 0.9300
C5 C6 1.379(4)
C7 C8 1.383(4)
C7 C12 1.396(3)
C8 H8 0.9300
C8 C9 1.385(4)
C9 H9 0.9300
C9 C10 1.371(5)
C10 H10 0.9300
C10 C11 1.388(4)
C11 H11 0.9300
C11 C12 1.383(3)
C13 C14 1.388(3)
C13 C18 1.381(3)
C14 H14 0.9300
C14 C15 1.397(4)
C15 H15 0.9300
C15 C16 1.382(4)
C16 C17 1.395(4)
C16 C19 1.512(4)
C17 H17 0.9300
C17 C18 1.378(4)
C18 H18 0.9300
C19 H19A 0.9600
C19 H19B 0.9600
C19 H19C 0.9600

loop_
_geom_torsion_atom_site_label_1
_geom_torsion_atom_site_label_2
_geom_torsion_atom_site_label_3
_geom_torsion_atom_site_label_4
_geom_torsion
S1 C13 C14 C15 -177.92(18)
S1 C13 C18 C17 178.8(2)
O1 S1 C12 C7 -49.6(2)
O1 S1 C12 C11 129.0(2)
O1 S1 C13 C14 -9.2(2)
O1 S1 C13 C18 172.9(2)
O2 S1 C12 C7 -178.08(18)
O2 S1 C12 C11 0.6(2)
O2 S1 C13 C14 120.2(2)
O2 S1 C13 C18 -57.6(2)
N1 N2 C7 C8 -17.1(4)
N1 N2 C7 C12 163.5(2)
N2 N1 C6 C1 0.2(4)
N2 N1 C6 C5 177.4(2)
N2 C7 C8 C9 -179.0(3)
N2 C7 C12 S1 -2.8(3)
N2 C7 C12 C11 178.6(2)
C1 C2 C3 C4 1.2(5)
C2 C1 C6 N1 177.5(3)
C2 C1 C6 C5 0.4(4)
C2 C3 C4 C5 -0.8(5)
C3 C4 C5 C6 0.3(5)
C4 C5 C6 N1 -177.4(3)
C4 C5 C6 C1 -0.1(5)
C6 N1 N2 C7 -179.0(2)
C6 C1 C2 C3 -0.9(5)
C7 C8 C9 C10 -0.1(4)
C8 C7 C12 S1 177.73(19)
C8 C7 C12 C11 -0.9(3)
C8 C9 C10 C11 0.2(4)
C9 C10 C11 C12 -0.7(4)
C10 C11 C12 S1 -177.6(2)
C10 C11 C12 C7 1.0(4)
C12 S1 C13 C14 -126.7(2)
C12 S1 C13 C18 55.5(2)
C12 C7 C8 C9 0.4(4)
C13 S1 C12 C7 67.7(2)
C13 S1 C12 C11 -113.63(19)
C13 C14 C15 C16 -1.0(4)
C14 C13 C18 C17 0.9(4)
C14 C15 C16 C17 1.1(4)
C14 C15 C16 C19 -177.5(3)
C15 C16 C17 C18 -0.3(4)
C16 C17 C18 C13 -0.7(4)
C18 C13 C14 C15 -0.1(4)
C19 C16 C17 C18 178.4(3)
